data_4507091
loop_
_publ_author_name
'Tothadi, Srinu'
'Desiraju, Gautam R.'

_publ_section_title
;
 Synthon Modularity in 4-Hydroxybenzamide--Dicarboxylic Acid Cocrystals
;
_journal_issue 12
_journal_name_full 'Crystal Growth &amp; Design'
_journal_page_first 6188
_journal_paper_doi 10.1021/cg3013766
_journal_volume 12
_journal_year 2012
_chemical_formula_sum 'C9 H9 N O4'
_chemical_formula_weight 195.10
_chemical_name_common '4-Hydroxybenzamide : fumaric acid (2:1)'
_chemical_name_systematic
;
 ?
;
_space_group_IT_number 14
_symmetry_cell_setting monoclinic
_symmetry_space_group_name_Hall '-P 2ybc'
_symmetry_space_group_name_H-M 'P 1 21/c 1'
_atom_sites_solution_hydrogens geom
_atom_sites_solution_primary direct
_atom_sites_solution_secondary difmap
_audit_creation_method SHELXL-97
_cell_angle_alpha 90.00
_cell_angle_beta 114.787(8)
_cell_angle_gamma 90.00
_cell_formula_units_Z 4
_cell_length_a 8.7771(14)
_cell_length_b 5.2395(9)
_cell_length_c 20.630(3)
_cell_measurement_reflns_used 2425
_cell_measurement_temperature 150(2)
_cell_measurement_theta_max 27.5
_cell_measurement_theta_min 2.2
_cell_volume 861.3(2)
_computing_cell_refinement
;
CrystalClear-SM Expert 2.0 r4 (Rigaku, 2009)
;
_computing_data_collection
;
CrystalClear-SM Expert 2.0 r4 (Rigaku, 2009)
;
_computing_data_reduction
;
CrystalClear-SM Expert 2.0 r4 (Rigaku, 2009)
;
_computing_structure_refinement 'SHELXL-97 (Sheldrick, 2008)'
_computing_structure_solution 'SHELXL-97 (Sheldrick, 2008)'
_diffrn_ambient_temperature 150(2)
_diffrn_measured_fraction_theta_full 0.995
_diffrn_measured_fraction_theta_max 0.995
_diffrn_measurement_device
;
XtaLABmini: Fixed Chi 2 circle
;
_diffrn_measurement_device_type
;
Rigaku Mercury375R (2x2 bin mode)
;
_diffrn_measurement_method 'profile data from \w-scans'
_diffrn_radiation_monochromator graphite
_diffrn_radiation_source 'fine-focus sealed tube'
_diffrn_radiation_type MoK\a
_diffrn_radiation_wavelength 0.71073
_diffrn_reflns_av_R_equivalents 0.0438
_diffrn_reflns_av_sigmaI/netI 0.0273
_diffrn_reflns_limit_h_max 11
_diffrn_reflns_limit_h_min -11
_diffrn_reflns_limit_k_max 6
_diffrn_reflns_limit_k_min -6
_diffrn_reflns_limit_l_max 26
_diffrn_reflns_limit_l_min -26
_diffrn_reflns_number 8514
_diffrn_reflns_theta_full 27.33
_diffrn_reflns_theta_max 27.33
_diffrn_reflns_theta_min 2.17
_exptl_absorpt_coefficient_mu 0.120
_exptl_absorpt_correction_T_max 0.9764
_exptl_absorpt_correction_T_min 0.9648
_exptl_absorpt_correction_type multi-scan
_exptl_absorpt_process_details 'Jacobson, R. (1998) Private communication'
_exptl_crystal_colour colourless
_exptl_crystal_density_diffrn 1.505
_exptl_crystal_density_method 'not measured'
_exptl_crystal_description block
_exptl_crystal_F_000 408
_exptl_crystal_size_max 0.30
_exptl_crystal_size_mid 0.20
_exptl_crystal_size_min 0.20
_refine_diff_density_max 0.294
_refine_diff_density_min -0.227
_refine_diff_density_rms 0.071
_refine_ls_extinction_method none
_refine_ls_goodness_of_fit_ref 1.133
_refine_ls_hydrogen_treatment constr
_refine_ls_matrix_type full
_refine_ls_number_parameters 127
_refine_ls_number_reflns 1941
_refine_ls_number_restraints 0
_refine_ls_restrained_S_all 1.133
_refine_ls_R_factor_all 0.0420
_refine_ls_R_factor_gt 0.0389
_refine_ls_shift/su_max 0.001
_refine_ls_shift/su_mean 0.000
_refine_ls_structure_factor_coef Fsqd
_refine_ls_weighting_details 'calc w=1/[\s^2^(Fo^2^)+(0.0656P)^2^+0.3146P] where P=(Fo^2^+2Fc^2^)/3'
_refine_ls_weighting_scheme calc
_refine_ls_wR_factor_gt 0.1079
_refine_ls_wR_factor_ref 0.1228
_reflns_number_gt 1820
_reflns_number_total 1941
_reflns_threshold_expression >2\s(I)
_cod_data_source_file cg3013766_si_003.cif
_cod_data_source_block 03
_cod_depositor_comments
;
The following automatic conversions were performed:

'_exptl_absorpt_correction_type' value 'Multi-scan' changed to
'multi-scan' according to
/home/saulius/struct/CIF-dictionaries/cif_core.dic dictionary named
'cif_core.dic' version 2.4.2 from 2011-04-26.

Automatic conversion script
Id: cif_fix_values 1891 2012-01-12 08:04:46Z andrius 
;
_cod_original_sg_symbol_H-M 'P 21/c'
_cod_database_code 4507091

loop_
_symmetry_equiv_pos_as_xyz
'x, y, z'
'-x, y+1/2, -z+1/2'
'-x, -y, -z'
'x, -y-1/2, z-1/2'

loop_
_atom_site_label
_atom_site_type_symbol
_atom_site_fract_x
_atom_site_fract_y
_atom_site_fract_z
_atom_site_U_iso_or_equiv
_atom_site_adp_type
_atom_site_occupancy
_atom_site_symmetry_multiplicity
_atom_site_calc_flag
_atom_site_refinement_flags
O3 O 0.84017(12) 0.49297(19) 0.38355(6) 0.0293(3) Uani 1 1 d .
O4 O 0.07109(11) 0.76513(19) 0.27433(6) 0.0251(3) Uani 1 1 d .
H4 H 0.0325 0.6237 0.2567 0.038 Uiso 1 1 d R
N1 N 0.87306(14) 0.9109(2) 0.41137(7) 0.0253(3) Uani 1 1 d .
H1B H 0.9849 0.8933 0.4287 0.030 Uiso 1 1 d R
H1A H 0.8300 1.0697 0.4052 0.030 Uiso 1 1 d R
C1 C 0.32085(16) 0.5469(2) 0.28208(7) 0.0192(3) Uani 1 1 d .
H1 H 0.2557 0.4161 0.2509 0.023 Uiso 1 1 calc R
C2 C 0.33658(16) 0.9425(2) 0.34469(7) 0.0198(3) Uani 1 1 d .
H2 H 0.2822 1.0797 0.3566 0.024 Uiso 1 1 calc R
C3 C 0.59177(15) 0.7313(2) 0.35538(6) 0.0157(3) Uani 1 1 d .
C4 C 0.77816(15) 0.7070(2) 0.38495(6) 0.0176(3) Uani 1 1 d .
C5 C 0.24289(15) 0.7486(2) 0.29999(7) 0.0181(3) Uani 1 1 d .
C6 C 0.51113(15) 0.9346(2) 0.37198(7) 0.0184(3) Uani 1 1 d .
H6 H 0.5758 1.0683 0.4021 0.022 Uiso 1 1 calc R
C7 C 0.49508(16) 0.5385(2) 0.31030(7) 0.0180(3) Uani 1 1 d .
H7 H 0.5489 0.3998 0.2987 0.022 Uiso 1 1 calc R
O1 O 0.76980(12) 0.2553(2) 0.52352(6) 0.0282(3) Uani 1 1 d .
O2 O 0.85481(12) 0.6324(2) 0.57816(6) 0.0299(3) Uani 1 1 d .
H2A H 0.9617 0.5626 0.5943 0.045 Uiso 1 1 d R
C8 C 0.74002(16) 0.4686(3) 0.53843(7) 0.0197(3) Uani 1 1 d .
C9 C 0.56715(16) 0.5740(3) 0.51415(7) 0.0205(3) Uani 1 1 d .
H9 H 0.5529 0.7516 0.5191 0.025 Uiso 1 1 calc R

loop_
_atom_site_aniso_label
_atom_site_aniso_U_11
_atom_site_aniso_U_22
_atom_site_aniso_U_33
_atom_site_aniso_U_23
_atom_site_aniso_U_13
_atom_site_aniso_U_12
O3 0.0146(5) 0.0192(5) 0.0490(7) -0.0058(4) 0.0083(4) 0.0016(4)
O4 0.0108(5) 0.0230(5) 0.0359(6) -0.0027(4) 0.0043(4) 0.0002(3)
N1 0.0127(5) 0.0206(6) 0.0370(7) -0.0063(5) 0.0048(5) 0.0008(4)
C1 0.0163(6) 0.0189(6) 0.0203(6) -0.0026(5) 0.0055(5) -0.0025(5)
C2 0.0163(6) 0.0175(6) 0.0244(6) -0.0001(5) 0.0074(5) 0.0031(5)
C3 0.0136(6) 0.0168(6) 0.0160(5) 0.0019(4) 0.0055(5) 0.0006(4)
C4 0.0150(6) 0.0188(6) 0.0183(6) 0.0003(4) 0.0062(5) 0.0016(4)
C5 0.0119(6) 0.0203(6) 0.0203(6) 0.0037(5) 0.0051(5) 0.0014(4)
C6 0.0157(6) 0.0174(6) 0.0199(6) -0.0020(5) 0.0054(5) -0.0004(4)
C7 0.0171(6) 0.0174(6) 0.0196(6) -0.0006(5) 0.0079(5) 0.0010(4)
O1 0.0164(5) 0.0283(6) 0.0339(6) -0.0091(4) 0.0047(4) 0.0047(4)
O2 0.0132(4) 0.0235(5) 0.0473(7) -0.0071(4) 0.0069(4) 0.0020(4)
C8 0.0150(6) 0.0235(6) 0.0197(6) -0.0002(5) 0.0062(5) 0.0021(5)
C9 0.0160(6) 0.0241(7) 0.0203(6) 0.0007(5) 0.0066(5) 0.0051(5)

loop_
_atom_type_symbol
_atom_type_description
_atom_type_scat_dispersion_real
_atom_type_scat_dispersion_imag
_atom_type_scat_source
C C 0.0030 0.0020 'International Tables Vol C Tables 4.2.6.8 and 6.1.1.4'
H H 0.0000 0.0000 'International Tables Vol C Tables 4.2.6.8 and 6.1.1.4'
N N 0.0060 0.0030 'International Tables Vol C Tables 4.2.6.8 and 6.1.1.4'
O O 0.0110 0.0060 'International Tables Vol C Tables 4.2.6.8 and 6.1.1.4'

loop_
_geom_angle_atom_site_label_1
_geom_angle_atom_site_label_2
_geom_angle_atom_site_label_3
_geom_angle
_geom_angle_site_symmetry_1
C5 O4 H4 107.0 .
C4 N1 H1B 118.4 .
C4 N1 H1A 122.2 .
H1B N1 H1A 118.4 .
C7 C1 C5 119.34(11) .
C7 C1 H1 120.3 .
C5 C1 H1 120.3 .
C5 C2 C6 119.45(11) .
C5 C2 H2 120.3 .
C6 C2 H2 120.3 .
C7 C3 C6 119.09(11) .
C7 C3 C4 117.86(11) .
C6 C3 C4 123.04(11) .
O3 C4 N1 121.86(12) .
O3 C4 C3 118.64(11) .
N1 C4 C3 119.50(11) .
O4 C5 C2 117.30(11) .
O4 C5 C1 121.84(11) .
C2 C5 C1 120.86(11) .
C2 C6 C3 120.47(12) .
C2 C6 H6 119.8 .
C3 C6 H6 119.8 .
C1 C7 C3 120.76(11) .
C1 C7 H7 119.6 .
C3 C7 H7 119.6 .
C8 O2 H2A 111.2 .
O1 C8 O2 124.56(12) .
O1 C8 C9 123.50(12) .
O2 C8 C9 111.93(11) .
C9 C9 C8 121.59(16) 3_666
C9 C9 H9 119.2 3_666
C8 C9 H9 119.2 .

loop_
_geom_bond_atom_site_label_1
_geom_bond_atom_site_label_2
_geom_bond_distance
_geom_bond_site_symmetry_2
O3 C4 1.2523(16) .
O4 C5 1.3756(15) .
O4 H4 0.8324 .
N1 C4 1.3232(17) .
N1 H1B 0.8972 .
N1 H1A 0.9007 .
C1 C7 1.3903(17) .
C1 C5 1.3909(18) .
C1 H1 0.9500 .
C2 C5 1.3867(18) .
C2 C6 1.3938(17) .
C2 H2 0.9500 .
C3 C7 1.3943(17) .
C3 C6 1.3987(17) .
C3 C4 1.4926(16) .
C6 H6 0.9500 .
C7 H7 0.9500 .
O1 C8 1.2162(17) .
O2 C8 1.3157(17) .
O2 H2A 0.9286 .
C8 C9 1.4902(17) .
C9 C9 1.325(3) 3_666
C9 H9 0.9500 .

loop_
_geom_torsion_atom_site_label_1
_geom_torsion_atom_site_label_2
_geom_torsion_atom_site_label_3
_geom_torsion_atom_site_label_4
_geom_torsion
_geom_torsion_site_symmetry_4
C7 C3 C4 O3 -17.64(17) .
C6 C3 C4 O3 161.06(12) .
C7 C3 C4 N1 161.93(12) .
C6 C3 C4 N1 -19.37(19) .
C6 C2 C5 O4 -179.90(11) .
C6 C2 C5 C1 -0.03(19) .
C7 C1 C5 O4 -179.22(11) .
C7 C1 C5 C2 0.91(19) .
C5 C2 C6 C3 -0.91(19) .
C7 C3 C6 C2 0.94(19) .
C4 C3 C6 C2 -177.75(11) .
C5 C1 C7 C3 -0.88(19) .
C6 C3 C7 C1 -0.04(19) .
C4 C3 C7 C1 178.71(11) .
O1 C8 C9 C9 12.8(2) 3_666
O2 C8 C9 C9 -166.48(16) 3_666
